data_1530169
loop_
_publ_author_name
'Kiseleva, I.I.'
'Sirota, M.I.'
'Ozerov, R.P.'
'Balakireva, T.P.'
'Maier, A.A.'

_publ_section_title
;
 Barium-lanthanide double molybdates Ba Ln2 (Mo O4)4. II. Crystal
 structure of Ba Nd2 (Mo O4)4
;
_journal_name_full Kristallografiya
_journal_page_first 1277
_journal_page_last 1279
_journal_volume 24
_journal_year 1979
_chemical_formula_sum 'Ba Mo4 Nd2 O16'
_chemical_name_systematic 'Ba Nd2 (Mo O4)4'
_space_group_IT_number 15
_symmetry_space_group_name_Hall '-B 2b'
_symmetry_space_group_name_H-M 'B 1 1 2/b'
_cell_angle_alpha 90
_cell_angle_beta 90
_cell_angle_gamma 91.05
_cell_formula_units_Z 4
_cell_length_a 5.329
_cell_length_b 19.396
_cell_length_c 12.804
_cell_volume 1323.216
_citation_journal_id_ASTM KRISAJ
_cod_data_source_file Kiseleva_KRISAJ_1979_639.cif
_cod_data_source_block Ba1Mo4Nd2O16
_cod_original_sg_symbol_Hall '-C 2yc (-x,z,y)'
_cod_original_formula_sum 'Ba1 Mo4 Nd2 O16'
_cod_database_code 1530169

loop_
_symmetry_equiv_pos_as_xyz
x,y,z
-x,-y+1/2,z
-x,-y,-z
x,y-1/2,-z
x+1/2,y,z+1/2
-x+1/2,-y+1/2,z+1/2
-x+1/2,-y,-z+1/2
x+1/2,y-1/2,-z+1/2

loop_
_atom_site_label
_atom_site_type_symbol
_atom_site_fract_x
_atom_site_fract_y
_atom_site_fract_z
_atom_site_occupancy
_atom_site_U_iso_or_equiv
O8 O-2 0.36 0.452 0.171 1 0.0
Nd1 Nd+3 0.4978 0.0333 0.3522 1 0.0
O2 O-2 0.114 0.326 0.139 1 0.0
O1 O-2 0.152 0.07 0.239 1 0.0
O7 O-2 0.385 0.171 0.08 1 0.0
Mo1 Mo+6 0.0061 0.3487 0.2601 1 0.0
Mo2 Mo+6 0.4907 0.4076 0.0584 1 0.0
O3 O-2 0.207 0.213 0.304 1 0.0
O4 O-2 0.226 0.106 0.456 1 0.0
O5 O-2 0.258 0.362 0.358 1 0.0
O6 O-2 0.248 0.035 0.014 1 0.0
Ba1 Ba+2 0.5 0.25 0.4678 1 0.0
